data_4338795
loop_
_publ_author_name
'Oishi, Masataka'
'Oshima, Masato'
'Suzuki, Hiroharu'

_publ_section_title
;
 A study on zr-ir multiple bonding active for C-h bond cleavage.
;
_journal_issue 13
_journal_name_full 'Inorganic chemistry'
_journal_page_first 6634
_journal_page_last 6654
_journal_paper_doi 10.1021/ic500258g
_journal_volume 53
_journal_year 2014
_chemical_formula_sum 'C33 H48 F6 Ir N Si Zr'
_chemical_formula_weight 884.23
_chemical_name_systematic
; 
 ? 
;
_space_group_IT_number 14
_symmetry_cell_setting monoclinic
_symmetry_space_group_name_Hall '-P 2yn'
_symmetry_space_group_name_H-M 'P 1 21/n 1'
_atom_sites_solution_hydrogens geom
_atom_sites_solution_primary direct
_atom_sites_solution_secondary difmap
_audit_creation_method SHELXL-97
_cell_angle_alpha 90.00
_cell_angle_beta 106.2360(11)
_cell_angle_gamma 90.00
_cell_formula_units_Z 4
_cell_length_a 11.7863(4)
_cell_length_b 19.9341(7)
_cell_length_c 16.2422(6)
_cell_measurement_reflns_used 32276
_cell_measurement_temperature 173(2)
_cell_measurement_theta_max 27.47
_cell_measurement_theta_min 3.23
_cell_volume 3663.9(2)
_computing_cell_refinement 'PROCESS-AUTO (T.Higashi, 1998)'
_computing_data_collection 'PROCESS-AUTO (T.Higashi, 1998)'
_computing_data_reduction 'PROCESS-AUTO (T.Higashi, 1998)'
_computing_molecular_graphics 'ORTEX (P.McArdle, 1995)'
_computing_publication_material SHELXL-97
_computing_structure_refinement 'SHELXL-97 (Sheldrick, 1997)'
_computing_structure_solution 'SHELXS-97 (Sheldrick, 1990)'
_diffrn_ambient_temperature 173(2)
_diffrn_detector_area_resol_mean 100
_diffrn_measured_fraction_theta_full 0.990
_diffrn_measured_fraction_theta_max 0.990
_diffrn_measurement_device_type 'Rigaku R-AXIS RAPID Imaging Plate'
_diffrn_measurement_method 'oscillation photograph'
_diffrn_radiation_monochromator graphite
_diffrn_radiation_source 'Rigaku Rotating Anode ultraX18'
_diffrn_radiation_type MoK\a
_diffrn_radiation_wavelength 0.71069
_diffrn_reflns_av_R_equivalents 0.0442
_diffrn_reflns_av_sigmaI/netI 0.0389
_diffrn_reflns_limit_h_max 15
_diffrn_reflns_limit_h_min -15
_diffrn_reflns_limit_k_max 25
_diffrn_reflns_limit_k_min -25
_diffrn_reflns_limit_l_max 21
_diffrn_reflns_limit_l_min -21
_diffrn_reflns_number 32276
_diffrn_reflns_theta_full 27.47
_diffrn_reflns_theta_max 27.47
_diffrn_reflns_theta_min 3.23
_exptl_absorpt_coefficient_mu 3.998
_exptl_absorpt_correction_T_max 0.4563
_exptl_absorpt_correction_T_min 0.3239
_exptl_absorpt_correction_type numerical
_exptl_absorpt_process_details 'NUMABS (T.Higashi, 1999)'
_exptl_crystal_colour colorless
_exptl_crystal_density_diffrn 1.603
_exptl_crystal_density_meas ?
_exptl_crystal_density_method 'not measured'
_exptl_crystal_description platelet
_exptl_crystal_F_000 1752
_exptl_crystal_size_max 0.485
_exptl_crystal_size_mid 0.333
_exptl_crystal_size_min 0.210
_refine_diff_density_max 1.779
_refine_diff_density_min -1.176
_refine_diff_density_rms 0.125
_refine_ls_extinction_method none
_refine_ls_goodness_of_fit_ref 1.023
_refine_ls_hydrogen_treatment mixed
_refine_ls_matrix_type full
_refine_ls_number_parameters 422
_refine_ls_number_reflns 8305
_refine_ls_number_restraints 0
_refine_ls_restrained_S_all 1.023
_refine_ls_R_factor_all 0.0401
_refine_ls_R_factor_gt 0.0345
_refine_ls_shift/su_max 0.002
_refine_ls_shift/su_mean 0.000
_refine_ls_structure_factor_coef Fsqd
_refine_ls_weighting_details 'calc w=1/[\s^2^(Fo^2^)+(0.0367P)^2^+11.4903P] where P=(Fo^2^+2Fc^2^)/3'
_refine_ls_weighting_scheme calc
_refine_ls_wR_factor_gt 0.0843
_refine_ls_wR_factor_ref 0.0876
_reflns_number_gt 7410
_reflns_number_total 8554
_reflns_threshold_expression >2sigma(I)
_cod_data_source_file ic500258g_si_002.cif
_cod_data_source_block 22
_cod_depositor_comments
;
The following automatic conversions were performed:

'_symmetry_cell_setting' value 'Monoclinic' changed to 'monoclinic'
according to
/usr/data/users/saulius/crontab/automatic-downloads/rss-feeds/ACS/lib/dictionaries/cif_core.dic
dictionary named 'cif_core.dic' version 2.4.2 from 2011-04-26.

Automatic conversion script
Id: cif_fix_values 2281 2013-09-26 08:29:07Z andrius 

 Adding full bibliography for 4338782--4338806.cif.

The following automatic conversions were performed:

'_exptl_crystal_density_meas' value 'not measured' was changed to '?'
- the value is perceived as not measured.

Automatic conversion script
Id: cif_fix_values 3008 2015-01-20 13:52:24Z robertas 
;
_cod_original_sg_symbol_H-M P21/n
_cod_database_code 4338795

loop_
_symmetry_equiv_pos_as_xyz
'x, y, z'
'x+1/2, -y+1/2, z+1/2'
'-x, -y, -z'
'-x-1/2, y-1/2, -z-1/2'

loop_
_atom_site_label
_atom_site_type_symbol
_atom_site_fract_x
_atom_site_fract_y
_atom_site_fract_z
_atom_site_U_iso_or_equiv
_atom_site_adp_type
_atom_site_occupancy
_atom_site_symmetry_multiplicity
_atom_site_calc_flag
_atom_site_refinement_flags
_atom_site_disorder_assembly
_atom_site_disorder_group
Ir1 Ir 0.808161(14) 0.846806(7) 0.978858(9) 0.02520(6) Uani 1 1 d . . .
Zr1 Zr 0.66737(3) 0.735722(18) 0.96549(2) 0.02338(9) Uani 1 1 d . . .
Si1 Si 0.42213(11) 0.68721(7) 0.96062(9) 0.0362(3) Uani 1 1 d . . .
N1 N 0.5310(3) 0.73909(18) 1.0249(2) 0.0305(7) Uani 1 1 d . . .
F1 F 1.1771(6) 0.6242(4) 1.1077(5) 0.064(2) Uiso 0.525(10) 1 d P A 1
F2 F 1.0899(6) 0.5864(4) 0.9814(4) 0.0521(18) Uiso 0.525(10) 1 d P A 1
F3 F 1.1412(7) 0.5225(4) 1.0921(5) 0.072(3) Uiso 0.525(10) 1 d P A 1
F1A F 1.1543(6) 0.6477(4) 1.0683(5) 0.049(2) Uiso 0.475(10) 1 d P A 2
F2A F 1.0935(7) 0.5568(5) 0.9971(5) 0.061(2) Uiso 0.475(10) 1 d P A 2
F3A F 1.1773(8) 0.5554(5) 1.1301(6) 0.076(3) Uiso 0.475(10) 1 d P A 2
F4 F 0.7500(7) 0.5633(4) 1.2705(5) 0.074(3) Uiso 0.515(10) 1 d P B 1
F5 F 0.8795(9) 0.4883(6) 1.2692(7) 0.093(3) Uiso 0.515(10) 1 d P B 1
F6 F 0.7067(8) 0.4860(5) 1.1848(6) 0.087(3) Uiso 0.515(10) 1 d P B 1
F4A F 0.6907(10) 0.5343(6) 1.2229(7) 0.100(4) Uiso 0.485(10) 1 d P B 2
F5A F 0.8786(7) 0.5255(5) 1.2953(6) 0.070(3) Uiso 0.485(10) 1 d P B 2
F6A F 0.7956(9) 0.4588(5) 1.2000(6) 0.090(3) Uiso 0.485(10) 1 d P B 2
C1 C 0.4046(5) 0.6052(3) 1.0121(4) 0.0492(13) Uani 1 1 d . . .
H1A H 0.3638 0.6126 1.0563 0.066(19) Uiso 1 1 calc R . .
H1B H 0.4826 0.5857 1.0384 0.062(18) Uiso 1 1 calc R . .
H1C H 0.3581 0.5744 0.9685 0.066(19) Uiso 1 1 calc R . .
C2 C 0.2690(5) 0.7228(3) 0.9212(4) 0.0592(15) Uani 1 1 d . . .
H2A H 0.2735 0.7697 0.9044 0.07(2) Uiso 1 1 calc R . .
H2B H 0.2299 0.7204 0.9671 0.112 Uiso 1 1 calc R . .
H2C H 0.2235 0.6969 0.8716 0.112 Uiso 1 1 calc R . .
C3 C 0.5194(4) 0.7781(3) 1.1004(3) 0.0409(11) Uani 1 1 d . . .
C4 C 0.6388(6) 0.7915(4) 1.1621(4) 0.073(2) Uani 1 1 d . . .
H4A H 0.6880 0.8161 1.1327 0.109 Uiso 1 1 calc R . .
H4B H 0.6770 0.7487 1.1835 0.058(18) Uiso 1 1 calc R . .
H4C H 0.6293 0.8182 1.2104 0.087 Uiso 1 1 calc R . .
C5 C 0.4444(8) 0.7397(4) 1.1478(5) 0.091(3) Uani 1 1 d . . .
H5A H 0.3657 0.7314 1.1088 0.136 Uiso 1 1 calc R . .
H5B H 0.4369 0.7663 1.1968 0.136 Uiso 1 1 calc R . .
H5C H 0.4825 0.6968 1.1683 0.136 Uiso 1 1 calc R . .
C6 C 0.4608(8) 0.8458(3) 1.0699(5) 0.081(2) Uani 1 1 d . . .
H6A H 0.3810 0.8383 1.0321 0.122 Uiso 1 1 calc R . .
H6B H 0.5078 0.8701 1.0385 0.122 Uiso 1 1 calc R . .
H6C H 0.4561 0.8724 1.1196 0.07(2) Uiso 1 1 calc R . .
C7 C 0.4971(4) 0.6783(2) 0.8732(3) 0.0340(9) Uani 1 1 d . . .
C8 C 0.5162(4) 0.7371(2) 0.8266(3) 0.0362(10) Uani 1 1 d . . .
C9 C 0.6206(4) 0.7276(2) 0.8022(3) 0.0357(10) Uani 1 1 d . . .
C10 C 0.6681(4) 0.6640(2) 0.8322(3) 0.0346(10) Uani 1 1 d . . .
C11 C 0.5917(4) 0.6328(2) 0.8743(3) 0.0315(9) Uani 1 1 d . . .
C12 C 0.4396(5) 0.7985(3) 0.8055(4) 0.0497(13) Uani 1 1 d . . .
H12A H 0.4193 0.8138 0.8569 0.075 Uiso 1 1 calc R . .
H12B H 0.3671 0.7877 0.7605 0.075 Uiso 1 1 calc R . .
H12C H 0.4825 0.8341 0.7852 0.075 Uiso 1 1 calc R . .
C13 C 0.6675(6) 0.7751(3) 0.7468(3) 0.0493(13) Uani 1 1 d . . .
H13A H 0.7497 0.7636 0.7509 0.074 Uiso 1 1 calc R . .
H13B H 0.6635 0.8212 0.7666 0.074 Uiso 1 1 calc R . .
H13C H 0.6195 0.7711 0.6871 0.074 Uiso 1 1 calc R . .
C14 C 0.7765(5) 0.6332(3) 0.8164(3) 0.0436(11) Uani 1 1 d . . .
H14A H 0.8376 0.6676 0.8224 0.065 Uiso 1 1 calc R . .
H14B H 0.7566 0.6146 0.7583 0.065 Uiso 1 1 calc R . .
H14C H 0.8060 0.5973 0.8582 0.065 Uiso 1 1 calc R . .
C15 C 0.6041(4) 0.5615(2) 0.9053(3) 0.0385(10) Uani 1 1 d . . .
H15A H 0.5661 0.5563 0.9514 0.058 Uiso 1 1 calc R . .
H15B H 0.6881 0.5501 0.9270 0.08(2) Uiso 1 1 calc R . .
H15C H 0.5663 0.5315 0.8578 0.069(19) Uiso 1 1 calc R . .
C16 C 0.7912(4) 0.65600(19) 1.0474(3) 0.0273(8) Uani 1 1 d . . .
C17 C 0.9047(4) 0.6451(2) 1.0383(3) 0.0279(8) Uani 1 1 d . . .
H17 H 0.9318 0.6730 1.0002 0.033 Uiso 1 1 calc R . .
C18 C 0.9793(4) 0.5949(2) 1.0830(3) 0.0306(9) Uani 1 1 d . A .
C19 C 0.9447(4) 0.5548(2) 1.1413(3) 0.0342(9) Uani 1 1 d . . .
H19 H 0.9951 0.5204 1.1717 0.041 Uiso 1 1 calc R . .
C20 C 0.8352(4) 0.5659(2) 1.1542(3) 0.0337(9) Uani 1 1 d . B .
C21 C 0.7600(4) 0.6146(2) 1.1077(3) 0.0284(8) Uani 1 1 d . . .
H21 H 0.6845 0.6202 1.1169 0.034 Uiso 1 1 calc R . .
C22 C 1.0969(4) 0.5851(3) 1.0667(3) 0.0420(11) Uani 1 1 d . . .
C23 C 0.7980(5) 0.5247(3) 1.2187(4) 0.0530(14) Uani 1 1 d . . .
C24 C 0.8203(4) 0.9558(2) 1.0063(3) 0.0343(9) Uani 1 1 d . . .
C25 C 0.9164(4) 0.9232(2) 1.0652(3) 0.0340(9) Uani 1 1 d . . .
C26 C 0.9874(4) 0.8910(2) 1.0171(3) 0.0366(10) Uani 1 1 d . . .
C27 C 0.9343(4) 0.9055(2) 0.9285(3) 0.0388(11) Uani 1 1 d . . .
C28 C 0.8313(5) 0.9448(2) 0.9205(3) 0.0397(11) Uani 1 1 d . . .
C29 C 0.7266(6) 0.9971(3) 1.0289(4) 0.0559(15) Uani 1 1 d . . .
H29A H 0.6538 0.9957 0.9815 0.07(2) Uiso 1 1 calc R . .
H29B H 0.7537 1.0436 1.0392 0.108 Uiso 1 1 calc R . .
H29C H 0.7112 0.9789 1.0808 0.108 Uiso 1 1 calc R . .
C30 C 0.9420(5) 0.9234(3) 1.1610(3) 0.0509(13) Uani 1 1 d . . .
H30A H 0.9816 0.8814 1.1843 0.076 Uiso 1 1 calc R . .
H30B H 0.8678 0.9273 1.1766 0.076 Uiso 1 1 calc R . .
H30C H 0.9934 0.9614 1.1848 0.061(17) Uiso 1 1 calc R . .
C31 C 1.1020(5) 0.8554(3) 1.0561(5) 0.0575(15) Uani 1 1 d . . .
H31A H 1.1006 0.8356 1.1111 0.086 Uiso 1 1 calc R . .
H31B H 1.1674 0.8874 1.0655 0.067(19) Uiso 1 1 calc R . .
H31C H 1.1127 0.8198 1.0172 0.100 Uiso 1 1 calc R . .
C32 C 0.9837(6) 0.8840(3) 0.8568(4) 0.0660(18) Uani 1 1 d . . .
H32A H 1.0163 0.8386 0.8682 0.07(2) Uiso 1 1 calc R . .
H32B H 1.0464 0.9151 0.8528 0.07(2) Uiso 1 1 calc R . .
H32C H 0.9207 0.8842 0.8026 0.109 Uiso 1 1 calc R . .
C33 C 0.7525(7) 0.9735(3) 0.8398(4) 0.0662(19) Uani 1 1 d . . .
H33A H 0.6711 0.9748 0.8437 0.099 Uiso 1 1 calc R . .
H33B H 0.7562 0.9454 0.7910 0.099 Uiso 1 1 calc R . .
H33C H 0.7785 1.0191 0.8316 0.08(2) Uiso 1 1 calc R . .
H34 H 0.808(6) 0.788(3) 0.931(4) 0.08(2) Uiso 1 1 d . . .
H35 H 0.673(8) 0.837(4) 0.947(6) 0.119 Uiso 1 1 d . . .
H36 H 0.814(7) 0.796(4) 1.052(6) 0.119 Uiso 1 1 d . . .

loop_
_atom_site_aniso_label
_atom_site_aniso_U_11
_atom_site_aniso_U_22
_atom_site_aniso_U_33
_atom_site_aniso_U_23
_atom_site_aniso_U_13
_atom_site_aniso_U_12
Ir1 0.03128(10) 0.02044(9) 0.02457(9) 0.00066(5) 0.00897(6) -0.00185(6)
Zr1 0.02505(18) 0.02199(18) 0.02329(17) 0.00222(14) 0.00705(14) -0.00055(14)
Si1 0.0247(6) 0.0362(6) 0.0469(7) 0.0084(6) 0.0089(5) 0.0001(5)
N1 0.0276(17) 0.0313(18) 0.0350(18) 0.0050(15) 0.0127(15) 0.0046(14)
C1 0.040(3) 0.045(3) 0.067(3) 0.011(3) 0.022(3) -0.007(2)
C2 0.033(3) 0.069(4) 0.074(4) 0.009(3) 0.010(3) 0.009(3)
C3 0.041(2) 0.047(3) 0.042(3) -0.001(2) 0.023(2) 0.005(2)
C4 0.055(4) 0.118(6) 0.044(3) -0.029(4) 0.013(3) 0.012(4)
C5 0.114(6) 0.105(6) 0.084(5) -0.022(4) 0.078(5) -0.033(5)
C6 0.101(6) 0.060(4) 0.080(5) -0.018(4) 0.021(4) 0.032(4)
C7 0.033(2) 0.032(2) 0.032(2) 0.0013(18) 0.0007(17) -0.0052(18)
C8 0.041(2) 0.033(2) 0.028(2) 0.0067(18) -0.0002(18) -0.0034(19)
C9 0.050(3) 0.031(2) 0.0225(19) 0.0021(17) 0.0043(18) -0.006(2)
C10 0.047(3) 0.029(2) 0.025(2) -0.0063(17) 0.0075(19) -0.0086(19)
C11 0.037(2) 0.026(2) 0.028(2) 0.0005(17) 0.0036(17) -0.0060(18)
C12 0.044(3) 0.044(3) 0.051(3) 0.014(2) -0.004(2) 0.002(2)
C13 0.077(4) 0.044(3) 0.029(2) 0.006(2) 0.017(2) -0.012(3)
C14 0.057(3) 0.041(3) 0.036(2) -0.010(2) 0.020(2) -0.002(2)
C15 0.046(3) 0.026(2) 0.043(2) 0.0023(19) 0.011(2) -0.002(2)
C16 0.028(2) 0.027(2) 0.0272(19) -0.0003(16) 0.0078(16) -0.0034(16)
C17 0.031(2) 0.0271(19) 0.0270(19) 0.0014(16) 0.0114(16) 0.0001(16)
C18 0.035(2) 0.027(2) 0.029(2) -0.0040(17) 0.0091(17) 0.0033(17)
C19 0.040(2) 0.027(2) 0.032(2) 0.0039(17) 0.0039(18) 0.0042(18)
C20 0.040(2) 0.030(2) 0.029(2) 0.0031(17) 0.0065(18) -0.0049(19)
C21 0.0263(19) 0.029(2) 0.0298(19) 0.0020(17) 0.0081(16) -0.0040(16)
C22 0.037(2) 0.047(3) 0.039(2) -0.009(2) 0.006(2) 0.009(2)
C23 0.054(3) 0.049(3) 0.051(3) 0.024(3) 0.007(3) -0.006(3)
C24 0.044(2) 0.0214(19) 0.038(2) -0.0012(18) 0.0116(19) -0.0018(18)
C25 0.042(2) 0.025(2) 0.033(2) -0.0003(17) 0.0065(18) -0.0030(18)
C26 0.035(2) 0.028(2) 0.048(3) -0.0009(19) 0.014(2) -0.0088(18)
C27 0.051(3) 0.029(2) 0.044(2) -0.0073(19) 0.025(2) -0.018(2)
C28 0.057(3) 0.026(2) 0.034(2) 0.0024(18) 0.008(2) -0.011(2)
C29 0.061(3) 0.033(3) 0.076(4) -0.008(3) 0.022(3) 0.009(2)
C30 0.071(4) 0.044(3) 0.032(2) -0.003(2) 0.004(2) -0.013(3)
C31 0.036(3) 0.047(3) 0.087(5) -0.004(3) 0.013(3) 0.000(2)
C32 0.092(5) 0.058(4) 0.069(4) -0.017(3) 0.058(4) -0.027(3)
C33 0.095(5) 0.044(3) 0.044(3) 0.019(3) -0.005(3) -0.014(3)

loop_
_atom_type_symbol
_atom_type_description
_atom_type_scat_dispersion_real
_atom_type_scat_dispersion_imag
_atom_type_scat_source
C C 0.0033 0.0016 'International Tables Vol C Tables 4.2.6.8 and 6.1.1.4'
H H 0.0000 0.0000 'International Tables Vol C Tables 4.2.6.8 and 6.1.1.4'
F F 0.0171 0.0103 'International Tables Vol C Tables 4.2.6.8 and 6.1.1.4'
Ir Ir -1.4442 7.9887 'International Tables Vol C Tables 4.2.6.8 and 6.1.1.4'
N N 0.0061 0.0033 'International Tables Vol C Tables 4.2.6.8 and 6.1.1.4'
Si Si 0.0817 0.0704 'International Tables Vol C Tables 4.2.6.8 and 6.1.1.4'
Zr Zr -2.9673 0.5597 'International Tables Vol C Tables 4.2.6.8 and 6.1.1.4'

loop_
_geom_angle_atom_site_label_1
_geom_angle_atom_site_label_2
_geom_angle_atom_site_label_3
_geom_angle
C26 Ir1 C24 63.23(17)
C26 Ir1 C25 38.07(17)
C24 Ir1 C25 37.37(17)
C26 Ir1 C27 37.64(18)
C24 Ir1 C27 62.91(17)
C25 Ir1 C27 62.90(17)
C26 Ir1 C28 63.11(18)
C24 Ir1 C28 38.22(17)
C25 Ir1 C28 63.13(16)
C27 Ir1 C28 37.26(19)
C26 Ir1 Zr1 148.69(12)
C24 Ir1 Zr1 144.36(12)
C25 Ir1 Zr1 146.56(12)
C27 Ir1 Zr1 148.24(12)
C28 Ir1 Zr1 145.20(13)
N1 Zr1 C16 101.48(14)
N1 Zr1 C7 72.03(16)
C16 Zr1 C7 108.13(15)
N1 Zr1 C8 88.28(16)
C16 Zr1 C8 135.77(15)
C7 Zr1 C8 34.46(15)
N1 Zr1 C11 96.02(15)
C16 Zr1 C11 80.94(14)
C7 Zr1 C11 33.43(15)
C8 Zr1 C11 55.02(14)
N1 Zr1 C9 120.62(15)
C16 Zr1 C9 118.14(15)
C7 Zr1 C9 55.22(15)
C8 Zr1 C9 32.53(16)
C11 Zr1 C9 53.58(14)
N1 Zr1 C10 125.72(15)
C16 Zr1 C10 87.27(15)
C7 Zr1 C10 54.62(16)
C8 Zr1 C10 53.86(16)
C11 Zr1 C10 32.01(14)
C9 Zr1 C10 31.89(14)
N1 Zr1 Ir1 117.61(10)
C16 Zr1 Ir1 103.84(10)
C7 Zr1 Ir1 143.84(11)
C8 Zr1 Ir1 109.40(11)
C11 Zr1 Ir1 143.61(10)
C9 Zr1 Ir1 94.78(10)
C10 Zr1 Ir1 111.61(10)
N1 Zr1 Si1 34.15(11)
C16 Zr1 Si1 103.89(11)
C7 Zr1 Si1 38.33(12)
C8 Zr1 Si1 62.42(12)
C11 Zr1 Si1 63.25(11)
C9 Zr1 Si1 91.46(11)
C10 Zr1 Si1 91.60(11)
Ir1 Zr1 Si1 144.39(3)
N1 Si1 C1 113.8(2)
N1 Si1 C2 117.1(2)
C1 Si1 C2 105.4(3)
N1 Si1 C7 94.90(19)
C1 Si1 C7 112.9(2)
C2 Si1 C7 112.9(3)
N1 Si1 Zr1 42.25(12)
C1 Si1 Zr1 119.38(17)
C2 Si1 Zr1 135.1(2)
C7 Si1 Zr1 53.30(13)
C3 N1 Si1 125.4(3)
C3 N1 Zr1 130.9(3)
Si1 N1 Zr1 103.60(18)
N1 C3 C4 110.8(4)
N1 C3 C5 110.6(5)
C4 C3 C5 108.5(6)
N1 C3 C6 109.3(5)
C4 C3 C6 108.2(6)
C5 C3 C6 109.4(6)
C11 C7 C8 106.6(4)
C11 C7 Si1 125.4(3)
C8 C7 Si1 119.6(4)
C11 C7 Zr1 77.6(2)
C8 C7 Zr1 73.7(2)
Si1 C7 Zr1 88.37(17)
C9 C8 C7 108.4(4)
C9 C8 C12 124.2(4)
C7 C8 C12 127.4(5)
C9 C8 Zr1 77.9(3)
C7 C8 Zr1 71.8(2)
C12 C8 Zr1 117.0(3)
C8 C9 C10 108.4(4)
C8 C9 C13 125.2(4)
C10 C9 C13 126.2(5)
C8 C9 Zr1 69.6(2)
C10 C9 Zr1 75.5(2)
C13 C9 Zr1 124.6(3)
C9 C10 C11 108.4(4)
C9 C10 C14 125.4(4)
C11 C10 C14 126.1(4)
C9 C10 Zr1 72.6(2)
C11 C10 Zr1 71.8(2)
C14 C10 Zr1 124.6(3)
C10 C11 C7 108.3(4)
C10 C11 C15 124.1(4)
C7 C11 C15 127.3(4)
C10 C11 Zr1 76.2(2)
C7 C11 Zr1 69.0(2)
C15 C11 Zr1 125.7(3)
C17 C16 C21 115.2(4)
C17 C16 Zr1 120.9(3)
C21 C16 Zr1 124.0(3)
C18 C17 C16 122.4(4)
C19 C18 C17 120.5(4)
C19 C18 C22 120.6(4)
C17 C18 C22 118.8(4)
C20 C19 C18 118.4(4)
C19 C20 C21 120.7(4)
C19 C20 C23 119.2(4)
C21 C20 C23 120.0(4)
C20 C21 C16 122.6(4)
F2A C22 F1 125.7(7)
F2A C22 F3A 109.6(7)
F1 C22 F3A 66.4(6)
F2A C22 F2 27.8(4)
F1 C22 F2 110.3(6)
F3A C22 F2 128.5(6)
F2A C22 F3 77.1(6)
F1 C22 F3 103.8(6)
F3A C22 F3 39.8(4)
F2 C22 F3 103.5(6)
F2A C22 F1A 107.8(7)
F1 C22 F1A 33.1(4)
F3A C22 F1A 98.3(6)
F2 C22 F1A 83.9(5)
F3 C22 F1A 131.1(6)
F2A C22 C18 114.9(5)
F1 C22 C18 114.9(5)
F3A C22 C18 114.7(6)
F2 C22 C18 112.4(5)
F3 C22 C18 111.1(5)
F1A C22 C18 110.1(5)
F5 C23 F4A 127.6(8)
F5 C23 F6 108.2(7)
F4A C23 F6 54.1(6)
F5 C23 F5A 37.9(5)
F4A C23 F5A 113.5(8)
F6 C23 F5A 133.1(7)
F5 C23 F6A 64.1(7)
F4A C23 F6A 101.4(8)
F6 C23 F6A 50.9(6)
F5A C23 F6A 100.7(7)
F5 C23 F4 106.5(7)
F4A C23 F4 46.5(6)
F6 C23 F4 99.0(7)
F5A C23 F4 74.3(6)
F6A C23 F4 134.3(7)
F5 C23 C20 116.2(7)
F4A C23 C20 115.9(6)
F6 C23 C20 113.3(6)
F5A C23 C20 112.0(6)
F6A C23 C20 111.8(7)
F4 C23 C20 112.0(6)
C25 C24 C28 107.9(4)
C25 C24 C29 126.1(5)
C28 C24 C29 125.9(5)
C25 C24 Ir1 71.4(2)
C28 C24 Ir1 71.1(2)
C29 C24 Ir1 125.2(3)
C24 C25 C26 108.2(4)
C24 C25 C30 126.1(5)
C26 C25 C30 125.6(4)
C24 C25 Ir1 71.3(2)
C26 C25 Ir1 70.8(2)
C30 C25 Ir1 124.8(3)
C27 C26 C25 107.3(4)
C27 C26 C31 127.6(5)
C25 C26 C31 124.8(5)
C27 C26 Ir1 71.5(3)
C25 C26 Ir1 71.1(3)
C31 C26 Ir1 127.3(3)
C28 C27 C26 109.0(4)
C28 C27 C32 126.4(5)
C26 C27 C32 124.5(5)
C28 C27 Ir1 71.4(3)
C26 C27 Ir1 70.9(3)
C32 C27 Ir1 125.4(3)
C27 C28 C24 107.4(4)
C27 C28 C33 126.7(5)
C24 C28 C33 125.7(5)
C27 C28 Ir1 71.3(3)
C24 C28 Ir1 70.7(2)
C33 C28 Ir1 126.3(4)

loop_
_geom_bond_atom_site_label_1
_geom_bond_atom_site_label_2
_geom_bond_distance
Ir1 C26 2.212(4)
Ir1 C24 2.215(4)
Ir1 C25 2.217(4)
Ir1 C27 2.220(4)
Ir1 C28 2.221(4)
Ir1 Zr1 2.7391(4)
Zr1 N1 2.095(4)
Zr1 C16 2.311(4)
Zr1 C7 2.429(4)
Zr1 C8 2.453(4)
Zr1 C11 2.541(4)
Zr1 C9 2.559(4)
Zr1 C10 2.597(4)
Zr1 Si1 3.0280(13)
Si1 N1 1.749(4)
Si1 C1 1.874(5)
Si1 C2 1.878(5)
Si1 C7 1.879(5)
N1 C3 1.490(6)
F1 C22 1.263(8)
F2 C22 1.366(8)
F3 C22 1.371(9)
F1A C22 1.417(9)
F2A C22 1.253(9)
F3A C22 1.328(10)
F4 C23 1.373(10)
F5 C23 1.296(11)
F6 C23 1.314(11)
F4A C23 1.300(12)
F5A C23 1.337(10)
F6A C23 1.347(11)
C3 C4 1.507(8)
C3 C5 1.531(8)
C3 C6 1.533(8)
C7 C11 1.433(7)
C7 C8 1.446(6)
C8 C9 1.407(7)
C8 C12 1.503(7)
C9 C10 1.417(6)
C9 C13 1.512(6)
C10 C11 1.418(6)
C10 C14 1.503(7)
C11 C15 1.502(6)
C16 C17 1.404(6)
C16 C21 1.405(6)
C17 C18 1.394(6)
C18 C19 1.385(6)
C18 C22 1.495(7)
C19 C20 1.382(7)
C20 C21 1.387(6)
C20 C23 1.492(7)
C24 C25 1.420(6)
C24 C28 1.452(6)
C24 C29 1.502(7)
C25 C26 1.444(7)
C25 C30 1.501(6)
C26 C27 1.430(7)
C26 C31 1.501(7)
C27 C28 1.419(7)
C27 C32 1.504(7)
C28 C33 1.493(7)

loop_
_geom_torsion_atom_site_label_1
_geom_torsion_atom_site_label_2
_geom_torsion_atom_site_label_3
_geom_torsion_atom_site_label_4
_geom_torsion
C26 Ir1 Zr1 N1 124.0(3)
C24 Ir1 Zr1 N1 -19.7(2)
C25 Ir1 Zr1 N1 49.0(2)
C27 Ir1 Zr1 N1 -159.9(3)
C28 Ir1 Zr1 N1 -88.8(3)
C26 Ir1 Zr1 C16 12.9(3)
C24 Ir1 Zr1 C16 -130.8(2)
C25 Ir1 Zr1 C16 -62.1(2)
C27 Ir1 Zr1 C16 89.0(3)
C28 Ir1 Zr1 C16 160.0(3)
C26 Ir1 Zr1 C7 -138.8(3)
C24 Ir1 Zr1 C7 77.5(3)
C25 Ir1 Zr1 C7 146.2(3)
C27 Ir1 Zr1 C7 -62.6(3)
C28 Ir1 Zr1 C7 8.4(3)
C26 Ir1 Zr1 C8 -137.5(3)
C24 Ir1 Zr1 C8 78.8(2)
C25 Ir1 Zr1 C8 147.5(3)
C27 Ir1 Zr1 C8 -61.3(3)
C28 Ir1 Zr1 C8 9.7(3)
C26 Ir1 Zr1 C11 -80.6(3)
C24 Ir1 Zr1 C11 135.7(3)
C25 Ir1 Zr1 C11 -155.6(3)
C27 Ir1 Zr1 C11 -4.5(3)
C28 Ir1 Zr1 C11 66.5(3)
C26 Ir1 Zr1 C9 -107.7(3)
C24 Ir1 Zr1 C9 108.7(2)
C25 Ir1 Zr1 C9 177.4(2)
C27 Ir1 Zr1 C9 -31.5(3)
C28 Ir1 Zr1 C9 39.5(3)
C26 Ir1 Zr1 C10 -79.7(3)
C24 Ir1 Zr1 C10 136.6(2)
C25 Ir1 Zr1 C10 -154.7(2)
C27 Ir1 Zr1 C10 -3.5(3)
C28 Ir1 Zr1 C10 67.5(3)
C26 Ir1 Zr1 Si1 153.1(2)
C24 Ir1 Zr1 Si1 9.4(2)
C25 Ir1 Zr1 Si1 78.1(2)
C27 Ir1 Zr1 Si1 -130.8(3)
C28 Ir1 Zr1 Si1 -59.7(2)
C16 Zr1 Si1 N1 90.0(2)
C7 Zr1 Si1 N1 -168.2(2)
C8 Zr1 Si1 N1 -135.2(2)
C11 Zr1 Si1 N1 162.2(2)
C9 Zr1 Si1 N1 -150.5(2)
C10 Zr1 Si1 N1 177.6(2)
Ir1 Zr1 Si1 N1 -50.17(18)
N1 Zr1 Si1 C1 -93.9(3)
C16 Zr1 Si1 C1 -3.9(3)
C7 Zr1 Si1 C1 97.9(3)
C8 Zr1 Si1 C1 130.8(3)
C11 Zr1 Si1 C1 68.3(3)
C9 Zr1 Si1 C1 115.6(3)
C10 Zr1 Si1 C1 83.7(3)
Ir1 Zr1 Si1 C1 -144.1(2)
N1 Zr1 Si1 C2 81.7(4)
C16 Zr1 Si1 C2 171.7(3)
C7 Zr1 Si1 C2 -86.5(4)
C8 Zr1 Si1 C2 -53.6(3)
C11 Zr1 Si1 C2 -116.1(3)
C9 Zr1 Si1 C2 -68.8(3)
C10 Zr1 Si1 C2 -100.7(3)
Ir1 Zr1 Si1 C2 31.5(3)
N1 Zr1 Si1 C7 168.2(2)
C16 Zr1 Si1 C7 -101.8(2)
C8 Zr1 Si1 C7 32.9(2)
C11 Zr1 Si1 C7 -29.6(2)
C9 Zr1 Si1 C7 17.7(2)
C10 Zr1 Si1 C7 -14.2(2)
Ir1 Zr1 Si1 C7 118.02(18)
C1 Si1 N1 C3 -75.1(4)
C2 Si1 N1 C3 48.4(5)
C7 Si1 N1 C3 167.2(4)
Zr1 Si1 N1 C3 176.7(4)
C1 Si1 N1 Zr1 108.2(2)
C2 Si1 N1 Zr1 -128.3(3)
C7 Si1 N1 Zr1 -9.5(2)
C16 Zr1 N1 C3 85.7(4)
C7 Zr1 N1 C3 -168.8(4)
C8 Zr1 N1 C3 -137.8(4)
C11 Zr1 N1 C3 167.6(4)
C9 Zr1 N1 C3 -141.5(4)
C10 Zr1 N1 C3 -179.4(3)
Ir1 Zr1 N1 C3 -26.8(4)
Si1 Zr1 N1 C3 -176.4(5)
C16 Zr1 N1 Si1 -97.87(18)
C7 Zr1 N1 Si1 7.67(16)
C8 Zr1 N1 Si1 38.64(18)
C11 Zr1 N1 Si1 -15.92(18)
C9 Zr1 N1 Si1 34.9(2)
C10 Zr1 N1 Si1 -2.9(2)
Ir1 Zr1 N1 Si1 149.69(11)
Si1 N1 C3 C4 154.8(4)
Zr1 N1 C3 C4 -29.5(7)
Si1 N1 C3 C5 34.5(6)
Zr1 N1 C3 C5 -149.8(5)
Si1 N1 C3 C6 -86.0(6)
Zr1 N1 C3 C6 89.7(5)
N1 Si1 C7 C11 81.4(4)
C1 Si1 C7 C11 -37.0(5)
C2 Si1 C7 C11 -156.4(4)
Zr1 Si1 C7 C11 73.5(4)
N1 Si1 C7 C8 -62.2(4)
C1 Si1 C7 C8 179.4(3)
C2 Si1 C7 C8 59.9(4)
Zr1 Si1 C7 C8 -70.2(3)
N1 Si1 C7 Zr1 7.94(17)
C1 Si1 C7 Zr1 -110.5(2)
C2 Si1 C7 Zr1 130.1(2)
N1 Zr1 C7 C11 -133.7(3)
C16 Zr1 C7 C11 -37.2(3)
C8 Zr1 C7 C11 111.6(4)
C9 Zr1 C7 C11 74.9(3)
C10 Zr1 C7 C11 35.7(2)
Ir1 Zr1 C7 C11 113.8(2)
Si1 Zr1 C7 C11 -126.8(3)
N1 Zr1 C7 C8 114.6(3)
C16 Zr1 C7 C8 -148.8(3)
C11 Zr1 C7 C8 -111.6(4)
C9 Zr1 C7 C8 -36.7(3)
C10 Zr1 C7 C8 -75.9(3)
Ir1 Zr1 C7 C8 2.2(4)
Si1 Zr1 C7 C8 121.6(3)
N1 Zr1 C7 Si1 -6.94(15)
C16 Zr1 C7 Si1 89.61(18)
C8 Zr1 C7 Si1 -121.6(3)
C11 Zr1 C7 Si1 126.8(3)
C9 Zr1 C7 Si1 -158.3(2)
C10 Zr1 C7 Si1 162.5(2)
Ir1 Zr1 C7 Si1 -119.39(15)
C11 C7 C8 C9 -1.3(5)
Si1 C7 C8 C9 148.4(3)
Zr1 C7 C8 C9 70.0(3)
C11 C7 C8 C12 178.2(4)
Si1 C7 C8 C12 -32.1(6)
Zr1 C7 C8 C12 -110.5(5)
C11 C7 C8 Zr1 -71.3(3)
Si1 C7 C8 Zr1 78.4(3)
N1 Zr1 C8 C9 -174.1(3)
C16 Zr1 C8 C9 -69.3(3)
C7 Zr1 C8 C9 -114.2(4)
C11 Zr1 C8 C9 -75.5(3)
C10 Zr1 C8 C9 -35.9(3)
Ir1 Zr1 C8 C9 67.2(3)
Si1 Zr1 C8 C9 -150.8(3)
N1 Zr1 C8 C7 -59.9(3)
C16 Zr1 C8 C7 44.9(4)
C11 Zr1 C8 C7 38.7(3)
C9 Zr1 C8 C7 114.2(4)
C10 Zr1 C8 C7 78.3(3)
Ir1 Zr1 C8 C7 -178.6(2)
Si1 Zr1 C8 C7 -36.6(2)
N1 Zr1 C8 C12 63.6(4)
C16 Zr1 C8 C12 168.3(3)
C7 Zr1 C8 C12 123.4(5)
C11 Zr1 C8 C12 162.1(4)
C9 Zr1 C8 C12 -122.4(5)
C10 Zr1 C8 C12 -158.3(4)
Ir1 Zr1 C8 C12 -55.2(4)
Si1 Zr1 C8 C12 86.8(4)
C7 C8 C9 C10 0.2(5)
C12 C8 C9 C10 -179.3(4)
Zr1 C8 C9 C10 66.1(3)
C7 C8 C9 C13 175.3(4)
C12 C8 C9 C13 -4.1(7)
Zr1 C8 C9 C13 -118.7(4)
C7 C8 C9 Zr1 -66.0(3)
C12 C8 C9 Zr1 114.6(5)
N1 Zr1 C9 C8 6.9(3)
C16 Zr1 C9 C8 132.3(3)
C7 Zr1 C9 C8 38.9(3)
C11 Zr1 C9 C8 80.3(3)
C10 Zr1 C9 C8 116.3(4)
Ir1 Zr1 C9 C8 -119.3(2)
Si1 Zr1 C9 C8 25.7(3)
N1 Zr1 C9 C10 -109.4(3)
C16 Zr1 C9 C10 15.9(3)
C7 Zr1 C9 C10 -77.4(3)
C8 Zr1 C9 C10 -116.3(4)
C11 Zr1 C9 C10 -36.0(3)
Ir1 Zr1 C9 C10 124.4(3)
Si1 Zr1 C9 C10 -90.7(3)
N1 Zr1 C9 C13 126.3(4)
C16 Zr1 C9 C13 -108.3(4)
C7 Zr1 C9 C13 158.4(5)
C8 Zr1 C9 C13 119.4(5)
C11 Zr1 C9 C13 -160.3(5)
C10 Zr1 C9 C13 -124.2(6)
Ir1 Zr1 C9 C13 0.2(4)
Si1 Zr1 C9 C13 145.1(4)
C8 C9 C10 C11 1.0(5)
C13 C9 C10 C11 -174.1(4)
Zr1 C9 C10 C11 63.3(3)
C8 C9 C10 C14 177.2(4)
C13 C9 C10 C14 2.1(7)
Zr1 C9 C10 C14 -120.5(4)
C8 C9 C10 Zr1 -62.3(3)
C13 C9 C10 Zr1 122.6(5)
N1 Zr1 C10 C9 91.8(3)
C16 Zr1 C10 C9 -166.0(3)
C7 Zr1 C10 C9 79.5(3)
C8 Zr1 C10 C9 36.6(3)
C11 Zr1 C10 C9 116.8(4)
Ir1 Zr1 C10 C9 -62.2(3)
Si1 Zr1 C10 C9 90.2(3)
N1 Zr1 C10 C11 -25.0(3)
C16 Zr1 C10 C11 77.2(3)
C7 Zr1 C10 C11 -37.3(3)
C8 Zr1 C10 C11 -80.2(3)
C9 Zr1 C10 C11 -116.8(4)
Ir1 Zr1 C10 C11 -179.0(2)
Si1 Zr1 C10 C11 -26.6(3)
N1 Zr1 C10 C14 -146.7(4)
C16 Zr1 C10 C14 -44.5(4)
C7 Zr1 C10 C14 -159.1(4)
C8 Zr1 C10 C14 158.1(5)
C11 Zr1 C10 C14 -121.8(5)
C9 Zr1 C10 C14 121.4(5)
Ir1 Zr1 C10 C14 59.3(4)
Si1 Zr1 C10 C14 -148.4(4)
C9 C10 C11 C7 -1.9(5)
C14 C10 C11 C7 -178.0(4)
Zr1 C10 C11 C7 62.0(3)
C9 C10 C11 C15 172.2(4)
C14 C10 C11 C15 -3.9(7)
Zr1 C10 C11 C15 -124.0(4)
C9 C10 C11 Zr1 -63.8(3)
C14 C10 C11 Zr1 120.1(4)
C8 C7 C11 C10 1.9(5)
Si1 C7 C11 C10 -145.6(3)
Zr1 C7 C11 C10 -66.6(3)
C8 C7 C11 C15 -171.9(4)
Si1 C7 C11 C15 40.6(6)
Zr1 C7 C11 C15 119.6(4)
C8 C7 C11 Zr1 68.6(3)
Si1 C7 C11 Zr1 -78.9(3)
N1 Zr1 C11 C10 159.8(3)
C16 Zr1 C11 C10 -99.4(3)
C7 Zr1 C11 C10 116.1(4)
C8 Zr1 C11 C10 76.2(3)
C9 Zr1 C11 C10 35.9(3)
Ir1 Zr1 C11 C10 1.6(4)
Si1 Zr1 C11 C10 149.9(3)
N1 Zr1 C11 C7 43.7(3)
C16 Zr1 C11 C7 144.4(3)
C8 Zr1 C11 C7 -39.9(3)
C9 Zr1 C11 C7 -80.3(3)
C10 Zr1 C11 C7 -116.1(4)
Ir1 Zr1 C11 C7 -114.5(3)
Si1 Zr1 C11 C7 33.8(2)
N1 Zr1 C11 C15 -77.9(4)
C16 Zr1 C11 C15 22.8(4)
C7 Zr1 C11 C15 -121.6(5)
C8 Zr1 C11 C15 -161.5(5)
C9 Zr1 C11 C15 158.2(5)
C10 Zr1 C11 C15 122.3(5)
Ir1 Zr1 C11 C15 123.9(3)
Si1 Zr1 C11 C15 -87.8(4)
N1 Zr1 C16 C17 -169.9(3)
C7 Zr1 C16 C17 115.4(3)
C8 Zr1 C16 C17 90.6(4)
C11 Zr1 C16 C17 95.7(3)
C9 Zr1 C16 C17 55.8(4)
C10 Zr1 C16 C17 64.1(3)
Ir1 Zr1 C16 C17 -47.5(3)
Si1 Zr1 C16 C17 155.1(3)
N1 Zr1 C16 C21 11.2(4)
C7 Zr1 C16 C21 -63.5(4)
C8 Zr1 C16 C21 -88.3(4)
C11 Zr1 C16 C21 -83.2(3)
C9 Zr1 C16 C21 -123.1(3)
C10 Zr1 C16 C21 -114.7(3)
Ir1 Zr1 C16 C21 133.7(3)
Si1 Zr1 C16 C21 -23.7(4)
C21 C16 C17 C18 2.7(6)
Zr1 C16 C17 C18 -176.3(3)
C16 C17 C18 C19 -2.2(6)
C16 C17 C18 C22 177.6(4)
C17 C18 C19 C20 -0.3(6)
C22 C18 C19 C20 180.0(4)
C18 C19 C20 C21 2.1(6)
C18 C19 C20 C23 -178.0(4)
C19 C20 C21 C16 -1.6(7)
C23 C20 C21 C16 178.5(4)
C17 C16 C21 C20 -0.8(6)
Zr1 C16 C21 C20 178.2(3)
C19 C18 C22 F2A 105.0(7)
C17 C18 C22 F2A -74.8(8)
C19 C18 C22 F1 -97.6(7)
C17 C18 C22 F1 82.6(7)
C19 C18 C22 F3A -23.4(8)
C17 C18 C22 F3A 156.8(6)
C19 C18 C22 F2 135.3(6)
C17 C18 C22 F2 -44.5(7)
C19 C18 C22 F3 19.8(7)
C17 C18 C22 F3 -160.0(5)
C19 C18 C22 F1A -133.1(5)
C17 C18 C22 F1A 47.1(6)
C19 C20 C23 F5 11.2(9)
C21 C20 C23 F5 -169.0(7)
C19 C20 C23 F4A -175.0(7)
C21 C20 C23 F4A 4.8(10)
C19 C20 C23 F6 -115.1(7)
C21 C20 C23 F6 64.8(8)
C19 C20 C23 F5A 52.6(8)
C21 C20 C23 F5A -127.5(6)
C19 C20 C23 F6A -59.6(8)
C21 C20 C23 F6A 120.2(7)
C19 C20 C23 F4 134.0(6)
C21 C20 C23 F4 -46.2(7)
C26 Ir1 C24 C25 -37.6(3)
C27 Ir1 C24 C25 -80.0(3)
C28 Ir1 C24 C25 -117.3(4)
Zr1 Ir1 C24 C25 122.2(3)
C26 Ir1 C24 C28 79.7(3)
C25 Ir1 C24 C28 117.3(4)
C27 Ir1 C24 C28 37.3(3)
Zr1 Ir1 C24 C28 -120.4(3)
C26 Ir1 C24 C29 -159.1(5)
C25 Ir1 C24 C29 -121.5(6)
C27 Ir1 C24 C29 158.5(5)
C28 Ir1 C24 C29 121.2(6)
Zr1 Ir1 C24 C29 0.7(6)
C28 C24 C25 C26 -0.6(5)
C29 C24 C25 C26 -178.1(5)
Ir1 C24 C25 C26 61.5(3)
C28 C24 C25 C30 178.0(4)
C29 C24 C25 C30 0.5(8)
Ir1 C24 C25 C30 -119.9(5)
C28 C24 C25 Ir1 -62.1(3)
C29 C24 C25 Ir1 120.4(5)
C26 Ir1 C25 C24 117.9(4)
C27 Ir1 C25 C24 80.0(3)
C28 Ir1 C25 C24 38.0(3)
Zr1 Ir1 C25 C24 -116.5(3)
C24 Ir1 C25 C26 -117.9(4)
C27 Ir1 C25 C26 -37.9(3)
C28 Ir1 C25 C26 -79.9(3)
Zr1 Ir1 C25 C26 125.5(3)
C26 Ir1 C25 C30 -120.6(5)
C24 Ir1 C25 C30 121.5(6)
C27 Ir1 C25 C30 -158.5(5)
C28 Ir1 C25 C30 159.5(5)
Zr1 Ir1 C25 C30 4.9(6)
C24 C25 C26 C27 1.0(5)
C30 C25 C26 C27 -177.6(4)
Ir1 C25 C26 C27 62.7(3)
C24 C25 C26 C31 175.4(4)
C30 C25 C26 C31 -3.2(7)
Ir1 C25 C26 C31 -122.8(5)
C24 C25 C26 Ir1 -61.8(3)
C30 C25 C26 Ir1 119.6(5)
C24 Ir1 C26 C27 -79.6(3)
C25 Ir1 C26 C27 -116.5(4)
C28 Ir1 C26 C27 -36.5(3)
Zr1 Ir1 C26 C27 123.2(3)
C24 Ir1 C26 C25 36.9(3)
C27 Ir1 C26 C25 116.5(4)
C28 Ir1 C26 C25 80.0(3)
Zr1 Ir1 C26 C25 -120.3(3)
C24 Ir1 C26 C31 156.8(5)
C25 Ir1 C26 C31 119.9(6)
C27 Ir1 C26 C31 -123.6(6)
C28 Ir1 C26 C31 -160.1(6)
Zr1 Ir1 C26 C31 -0.4(7)
C25 C26 C27 C28 -1.0(5)
C31 C26 C27 C28 -175.2(5)
Ir1 C26 C27 C28 61.5(3)
C25 C26 C27 C32 177.1(4)
C31 C26 C27 C32 2.9(8)
Ir1 C26 C27 C32 -120.4(5)
C25 C26 C27 Ir1 -62.5(3)
C31 C26 C27 Ir1 123.2(5)
C26 Ir1 C27 C28 -118.8(4)
C24 Ir1 C27 C28 -38.3(3)
C25 Ir1 C27 C28 -80.5(3)
Zr1 Ir1 C27 C28 116.9(3)
C24 Ir1 C27 C26 80.5(3)
C25 Ir1 C27 C26 38.3(3)
C28 Ir1 C27 C26 118.8(4)
Zr1 Ir1 C27 C26 -124.3(3)
C26 Ir1 C27 C32 119.3(6)
C24 Ir1 C27 C32 -160.2(6)
C25 Ir1 C27 C32 157.6(6)
C28 Ir1 C27 C32 -121.9(6)
Zr1 Ir1 C27 C32 -5.0(7)
C26 C27 C28 C24 0.6(5)
C32 C27 C28 C24 -177.4(4)
Ir1 C27 C28 C24 61.8(3)
C26 C27 C28 C33 177.0(5)
C32 C27 C28 C33 -1.0(8)
Ir1 C27 C28 C33 -121.8(5)
C26 C27 C28 Ir1 -61.2(3)
C32 C27 C28 Ir1 120.8(5)
C25 C24 C28 C27 0.0(5)
C29 C24 C28 C27 177.5(5)
Ir1 C24 C28 C27 -62.3(3)
C25 C24 C28 C33 -176.4(5)
C29 C24 C28 C33 1.1(8)
Ir1 C24 C28 C33 121.3(5)
C25 C24 C28 Ir1 62.2(3)
C29 C24 C28 Ir1 -120.2(5)
C26 Ir1 C28 C27 36.9(3)
C24 Ir1 C28 C27 117.0(4)
C25 Ir1 C28 C27 79.8(3)
Zr1 Ir1 C28 C27 -124.7(3)
C26 Ir1 C28 C24 -80.1(3)
C25 Ir1 C28 C24 -37.2(3)
C27 Ir1 C28 C24 -117.0(4)
Zr1 Ir1 C28 C24 118.3(3)
C26 Ir1 C28 C33 159.2(6)
C24 Ir1 C28 C33 -120.7(7)
C25 Ir1 C28 C33 -157.9(6)
C27 Ir1 C28 C33 122.3(6)
Zr1 Ir1 C28 C33 -2.4(7)
